data_7025358
loop_
_publ_author_name
'Karadas, Ferdi'
'Avendano, Carolina'
'Hilfiger, Matthew G.'
'Prosvirin, Andrey V.'
'Dunbar, Kim R.'

_publ_section_title
;
 Use of a rhenium cyanide nanomagnet as a building block for new clusters
 and extended networks.
;
_journal_issue 20
_journal_name_full 'Dalton transactions (Cambridge, England : 2003)'
_journal_page_first 4968
_journal_page_last 4977
_journal_paper_doi 10.1039/b927242a
_journal_volume 39
_journal_year 2010
_chemical_formula_sum 'C184 H168 Cl4 Mn4 N16 O16 P12 Re4'
_chemical_formula_weight 4330
_chemical_name_common ReMnCube-MeCN
_chemical_name_systematic
;
?
;
_space_group_IT_number 14
_symmetry_cell_setting monoclinic
_symmetry_space_group_name_Hall '-P 2yn'
_symmetry_space_group_name_H-M 'P 1 21/n 1'
_atom_sites_solution_hydrogens geom
_atom_sites_solution_primary direct
_atom_sites_solution_secondary difmap
_audit_creation_method SHELXL-97
_cell_angle_alpha 90.00
_cell_angle_beta 105.908(2)
_cell_angle_gamma 90.00
_cell_formula_units_Z 4
_cell_length_a 24.5782(8)
_cell_length_b 25.4175(8)
_cell_length_c 31.9582(9)
_cell_measurement_temperature 110(2)
_cell_volume 19200.2(10)
_computing_cell_refinement 'SMART V5.625 (Bruker, 2000)'
_computing_data_collection 'SMART V5.625 (Bruker, 2000)'
_computing_data_reduction 'SAINT V6.32 (Bruker, 2001)'
_computing_molecular_graphics 'X-Seed (Barbour, 2001)'
_computing_publication_material 'SHELXL-97 (Sheldrick, 1997)'
_computing_structure_refinement 'SHELXL-97 (Sheldrick, 1997)'
_computing_structure_solution 'SHELXS-97 (Sheldrick, 1997)'
_diffrn_ambient_temperature 110(2)
_diffrn_measured_fraction_theta_full 0.992
_diffrn_measured_fraction_theta_max 0.992
_diffrn_radiation_monochromator graphite
_diffrn_radiation_source 'fine-focus sealed tube'
_diffrn_radiation_type MoK\a
_diffrn_radiation_wavelength 0.71073
_diffrn_reflns_av_R_equivalents 0.2414
_diffrn_reflns_av_sigmaI/netI 0.1747
_diffrn_reflns_limit_h_max 20
_diffrn_reflns_limit_h_min -20
_diffrn_reflns_limit_k_max 20
_diffrn_reflns_limit_k_min -20
_diffrn_reflns_limit_l_max 26
_diffrn_reflns_limit_l_min -26
_diffrn_reflns_number 221692
_diffrn_reflns_theta_full 27.05
_diffrn_reflns_theta_max 27.05
_diffrn_reflns_theta_min 0.93
_exptl_absorpt_coefficient_mu 2.913
_exptl_absorpt_correction_type multi-scan
_exptl_absorpt_process_details 'SADABS v2.03 (Bruker, 2003)'
_exptl_crystal_colour red
_exptl_crystal_density_diffrn 1.43
_exptl_crystal_density_method 'not measured'
_exptl_crystal_description plate
_exptl_crystal_F_000 7184
_exptl_crystal_size_max 0.30
_exptl_crystal_size_mid 0.22
_exptl_crystal_size_min 0.08
_refine_diff_density_max 3.430
_refine_diff_density_min -1.050
_refine_diff_density_rms 0.337
_refine_ls_extinction_method none
_refine_ls_goodness_of_fit_ref 1.091
_refine_ls_hydrogen_treatment constr
_refine_ls_matrix_type full
_refine_ls_number_parameters 990
_refine_ls_number_reflns 11213
_refine_ls_number_restraints 0
_refine_ls_restrained_S_all 1.091
_refine_ls_R_factor_all 0.1995
_refine_ls_R_factor_gt 0.0967
_refine_ls_shift/su_max 2.241
_refine_ls_shift/su_mean 0.101
_refine_ls_structure_factor_coef Fsqd
_refine_ls_weighting_details 'calc w=1/[\s^2^(Fo^2^)+(0.1528P)^2^+1074.0897P] where P=(Fo^2^+2Fc^2^)/3'
_refine_ls_weighting_scheme calc
_refine_ls_wR_factor_gt 0.2500
_refine_ls_wR_factor_ref 0.3122
_reflns_number_gt 7349
_reflns_number_total 11213
_reflns_threshold_expression >2sigma(I)
_cod_data_source_file b927242a.txt
_cod_data_source_block compound2
_cod_depositor_comments
;
The following automatic conversions were performed:

'_symmetry_cell_setting' value 'Monoclinic' changed to 'monoclinic'
according to /home/saulius/struct/CIF-dictionaries/cif_core.dic
dictionary named 'cif_core.dic' version 2.4.2 from 2011-04-26.

Automatic conversion script
Id: cif_fix_values 1891 2012-01-12 08:04:46Z andrius 

The following automatic conversions were performed:

'_refine_ls_hydrogen_treatment' value 'constrained' was replaced with
the value 'constr' as specified in the replacement file
'src/cod-tools/trunk/data/replacement-values/replacement_values.lst'.

Automatic conversion script
Id: cif_fix_values 5376 2017-05-30 11:51:03Z andrius 
;
_cod_original_sg_symbol_H-M P2(1)/n
_cod_database_code 7025358

loop_
_symmetry_equiv_pos_as_xyz
'x, y, z'
'-x+1/2, y+1/2, -z+1/2'
'-x, -y, -z'
'x-1/2, -y-1/2, z-1/2'

loop_
_atom_site_label
_atom_site_type_symbol
_atom_site_fract_x
_atom_site_fract_y
_atom_site_fract_z
_atom_site_U_iso_or_equiv
_atom_site_adp_type
_atom_site_occupancy
_atom_site_symmetry_multiplicity
_atom_site_calc_flag
_atom_site_refinement_flags
Re1 Re 0.43841(6) 0.35900(6) 0.18391(5) 0.0469(6) Uani 1 1 d .
Re3 Re 0.70889(7) 0.18633(7) 0.29704(5) 0.0495(6) Uani 1 1 d .
Re4 Re 0.42870(6) 0.04861(6) 0.14776(5) 0.0444(6) Uani 1 1 d .
Re2 Re 0.42690(7) 0.17119(7) 0.38169(5) 0.0574(7) Uani 1 1 d .
Mn1 Mn 0.5614(2) 0.3098(2) 0.34041(17) 0.0496(17) Uani 1 1 d .
Mn2 Mn 0.3295(3) 0.1937(2) 0.21618(17) 0.0506(17) Uani 1 1 d .
Mn4 Mn 0.5517(2) 0.0522(2) 0.30886(16) 0.0518(18) Uani 1 1 d .
P1 P 0.3803(4) 0.4228(4) 0.2077(3) 0.057(3) Uani 1 1 d .
P2 P 0.4946(4) 0.4343(4) 0.1745(3) 0.057(3) Uani 1 1 d .
P10 P 0.4814(4) -0.0155(4) 0.1183(3) 0.042(3) Uani 1 1 d .
P11 P 0.3692(4) 0.0635(4) 0.0744(3) 0.043(3) Uani 1 1 d .
P12 P 0.3685(4) -0.0254(4) 0.1523(3) 0.044(3) Uani 1 1 d .
P6 P 0.3628(5) 0.1009(5) 0.3860(3) 0.070(4) Uani 1 1 d .
P4 P 0.4817(5) 0.1500(5) 0.4551(3) 0.062(3) Uani 1 1 d .
P8 P 0.7741(4) 0.2561(4) 0.2921(3) 0.056(3) Uani 1 1 d .
P5 P 0.3731(5) 0.2266(5) 0.4179(3) 0.063(3) Uani 1 1 d .
P9 P 0.7663(4) 0.1728(4) 0.3707(3) 0.055(3) Uani 1 1 d .
P7 P 0.7739(5) 0.1276(5) 0.2753(4) 0.069(4) Uani 1 1 d .
P3 P 0.3816(5) 0.3730(4) 0.1101(3) 0.058(3) Uani 1 1 d .
C5 C 0.3816(14) 0.1903(14) 0.3199(12) 0.046(10) Uiso 1 1 d .
C3 C 0.4927(13) 0.3057(12) 0.1665(9) 0.021(8) Uiso 1 1 d .
C8 C 0.6569(13) 0.1918(12) 0.2339(11) 0.027(9) Uiso 1 1 d .
C12 C 0.4833(13) 0.0433(13) 0.2109(11) 0.030(9) Uiso 1 1 d .
N9 N 0.6178(12) 0.1044(12) 0.3108(9) 0.052(9) Uiso 1 1 d .
C7 C 0.6561(15) 0.2410(14) 0.3110(11) 0.047(11) Uiso 1 1 d .
C6 C 0.4692(14) 0.1227(14) 0.3517(10) 0.040(10) Uiso 1 1 d .
N5 N 0.3578(13) 0.1987(13) 0.2824(11) 0.066(10) Uiso 1 1 d .
N7 N 0.6213(12) 0.2691(12) 0.3202(9) 0.057(9) Uiso 1 1 d .
C4 C 0.4855(14) 0.2308(14) 0.3727(10) 0.034(9) Uiso 1 1 d .
N2 N 0.3674(11) 0.2570(12) 0.1920(8) 0.039(8) Uiso 1 1 d .
N4 N 0.5150(12) 0.2588(12) 0.3653(9) 0.051(9) Uiso 1 1 d .
C10 C 0.3848(13) 0.1000(13) 0.1774(10) 0.035(9) Uiso 1 1 d .
C1 C 0.4847(14) 0.3468(13) 0.2478(11) 0.038(10) Uiso 1 1 d .
C2 C 0.3902(13) 0.2944(14) 0.1889(10) 0.030(9) Uiso 1 1 d .
N6 N 0.4942(11) 0.0945(11) 0.3346(9) 0.048(8) Uiso 1 1 d .
C173 C 0.2953(14) -0.0174(14) 0.1521(10) 0.043(10) Uiso 1 1 d .
N46 N 0.5081(12) 0.3355(11) 0.2825(10) 0.050(8) Uiso 1 1 d .
C147 C 0.3745(13) -0.0492(13) 0.0648(10) 0.035(10) Uiso 1 1 d .
N10 N 0.3608(11) 0.1265(11) 0.1943(9) 0.046(8) Uiso 1 1 d .
C79 C 0.4006(18) 0.2937(18) 0.4298(15) 0.085(14) Uiso 1 1 d .
C179 C 0.3921(14) -0.0643(14) 0.2004(11) 0.043(10) Uiso 1 1 d .
C38 C 0.5493(18) 0.4514(18) 0.2247(13) 0.075(13) Uiso 1 1 d .
C148 C 0.3496(16) -0.0899(15) 0.0278(12) 0.071(13) Uiso 1 1 d .
H14A H 0.3603 -0.0801 0.0021 0.107 Uiso 1 1 calc R
H14B H 0.3091 -0.0902 0.0215 0.107 Uiso 1 1 calc R
H14C H 0.3642 -0.1242 0.0370 0.107 Uiso 1 1 calc R
C146 C 0.3656(15) -0.0720(14) 0.1074(11) 0.056(11) Uiso 1 1 d .
H14D H 0.3940 -0.0988 0.1180 0.067 Uiso 1 1 calc R
H14E H 0.3290 -0.0892 0.1003 0.067 Uiso 1 1 calc R
C67 C 0.5437(14) 0.1067(14) 0.4604(11) 0.046(10) Uiso 1 1 d .
C91 C 0.3028(18) 0.0940(17) 0.3382(13) 0.072(13) Uiso 1 1 d .
C73 C 0.5139(17) 0.2018(17) 0.4931(13) 0.073(13) Uiso 1 1 d .
C155 C 0.5074(15) -0.0763(15) 0.1493(12) 0.053(11) Uiso 1 1 d .
C62 C 0.4322(15) 0.1132(16) 0.4820(12) 0.069(12) Uiso 1 1 d .
H62A H 0.4294 0.0770 0.4721 0.082 Uiso 1 1 calc R
H62B H 0.4492 0.1130 0.5132 0.082 Uiso 1 1 calc R
C22 C 0.4478(14) 0.4916(15) 0.1581(12) 0.058(11) Uiso 1 1 d .
H22A H 0.4480 0.5112 0.1842 0.070 Uiso 1 1 calc R
H22B H 0.4644 0.5142 0.1404 0.070 Uiso 1 1 calc R
C144 C 0.4353(15) -0.0395(16) 0.0656(11) 0.062(12) Uiso 1 1 d .
H14F H 0.4361 -0.0139 0.0433 0.075 Uiso 1 1 calc R
H14G H 0.4511 -0.0720 0.0581 0.075 Uiso 1 1 calc R
C85 C 0.2968(17) 0.2438(17) 0.3926(14) 0.073(13) Uiso 1 1 d .
C97 C 0.3889(18) 0.0292(16) 0.3919(12) 0.068(12) Uiso 1 1 d .
Mn3 Mn 0.5619(2) 0.2101(2) 0.14483(17) 0.0498(17) Uani 1 1 d .
C172 C 0.4563(14) 0.0976(13) 0.0403(11) 0.045(10) Uiso 1 1 d .
H172 H 0.4805 0.0839 0.0655 0.054 Uiso 1 1 calc R
C69 C 0.6231(14) 0.0844(14) 0.4359(11) 0.043(10) Uiso 1 1 d .
H69 H 0.6465 0.0908 0.4180 0.052 Uiso 1 1 calc R
N12 N 0.5125(12) 0.0422(11) 0.2447(10) 0.053(9) Uiso 1 1 d .
N15 N 0.5842(14) 0.2203(14) 0.0882(12) 0.085(11) Uiso 1 1 d .
C174 C 0.2678(14) 0.0307(14) 0.1447(10) 0.040(10) Uiso 1 1 d .
H174 H 0.2878 0.0604 0.1404 0.049 Uiso 1 1 calc R
C167 C 0.3999(14) 0.0929(13) 0.0343(11) 0.041(10) Uiso 1 1 d .
C68 C 0.5794(14) 0.1141(14) 0.4340(10) 0.044(10) Uiso 1 1 d .
H68 H 0.5717 0.1416 0.4141 0.053 Uiso 1 1 calc R
N3 N 0.5222(11) 0.2761(11) 0.1590(8) 0.039(8) Uiso 1 1 d .
C56 C 0.4032(14) 0.3368(14) 0.0668(11) 0.042(10) Uiso 1 1 d .
C50 C 0.3035(15) 0.3567(15) 0.0941(12) 0.058(12) Uiso 1 1 d .
C26 C 0.3205(16) 0.3971(16) 0.2283(12) 0.058(11) Uiso 1 1 d .
C162 C 0.2543(15) 0.0971(15) 0.0522(11) 0.050(11) Uiso 1 1 d .
H162 H 0.2442 0.0651 0.0381 0.060 Uiso 1 1 calc R
C122 C 0.8154(16) 0.4014(16) 0.3444(12) 0.062(12) Uiso 1 1 d .
H122 H 0.8389 0.4290 0.3413 0.075 Uiso 1 1 calc R
C170 C 0.4405(14) 0.1408(13) -0.0283(11) 0.039(10) Uiso 1 1 d .
H170 H 0.4547 0.1574 -0.0490 0.047 Uiso 1 1 calc R
C54 C 0.2207(18) 0.3221(16) 0.1086(13) 0.075(13) Uiso 1 1 d .
H54 H 0.2028 0.3075 0.1280 0.090 Uiso 1 1 calc R
C139 C 0.8039(16) 0.0974(18) 0.4389(13) 0.074(13) Uiso 1 1 d .
H139 H 0.8221 0.1262 0.4546 0.088 Uiso 1 1 calc R
C58 C 0.4392(15) 0.3285(16) 0.0049(12) 0.053(11) Uiso 1 1 d .
H58 H 0.4519 0.3437 -0.0171 0.064 Uiso 1 1 calc R
C27 C 0.3273(16) 0.3532(16) 0.2506(12) 0.060(12) Uiso 1 1 d .
H27 H 0.3622 0.3363 0.2577 0.072 Uiso 1 1 calc R
C163 C 0.2129(16) 0.1321(15) 0.0551(11) 0.057(11) Uiso 1 1 d .
H163 H 0.1750 0.1239 0.0429 0.068 Uiso 1 1 calc R
C61 C 0.4052(13) 0.2831(14) 0.0713(10) 0.039(10) Uiso 1 1 d .
H61 H 0.3944 0.2669 0.0938 0.046 Uiso 1 1 calc R
C66 C 0.3497(18) 0.1200(17) 0.5116(13) 0.091(15) Uiso 1 1 d .
H66A H 0.3589 0.0838 0.5188 0.136 Uiso 1 1 calc R
H66B H 0.3094 0.1245 0.5039 0.136 Uiso 1 1 calc R
H66C H 0.3668 0.1417 0.5363 0.136 Uiso 1 1 calc R
C25 C 0.3632(16) 0.5365(15) 0.1096(12) 0.076(13) Uiso 1 1 d .
H25A H 0.3734 0.5651 0.1298 0.113 Uiso 1 1 calc R
H25B H 0.3227 0.5344 0.0990 0.113 Uiso 1 1 calc R
H25C H 0.3790 0.5423 0.0856 0.113 Uiso 1 1 calc R
C134 C 0.7591(17) 0.2680(15) 0.4725(12) 0.060(12) Uiso 1 1 d .
H134 H 0.7842 0.2889 0.4928 0.072 Uiso 1 1 calc R
C35 C 0.4654(17) 0.5288(18) 0.3254(14) 0.076(13) Uiso 1 1 d .
H35 H 0.4832 0.5494 0.3493 0.091 Uiso 1 1 calc R
C181 C 0.4226(15) -0.0602(17) 0.2812(13) 0.066(12) Uiso 1 1 d .
H181 H 0.4283 -0.0407 0.3067 0.079 Uiso 1 1 calc R
C166 C 0.3225(15) 0.1571(15) 0.0892(11) 0.051(11) Uiso 1 1 d .
H166 H 0.3602 0.1660 0.1015 0.062 Uiso 1 1 calc R
C143 C 0.7416(15) 0.0609(15) 0.3750(12) 0.052(11) Uiso 1 1 d .
H143 H 0.7173 0.0637 0.3470 0.062 Uiso 1 1 calc R
C121 C 0.8136(15) 0.3545(15) 0.3184(12) 0.061(12) Uiso 1 1 d .
H121 H 0.8333 0.3517 0.2974 0.073 Uiso 1 1 calc R
C120 C 0.7806(15) 0.3145(15) 0.3270(12) 0.055(11) Uiso 1 1 d .
C51 C 0.2752(16) 0.3609(15) 0.0487(13) 0.068(12) Uiso 1 1 d .
H51 H 0.2921 0.3726 0.0277 0.082 Uiso 1 1 calc R
C164 C 0.2272(16) 0.1778(15) 0.0754(11) 0.055(11) Uiso 1 1 d .
H164 H 0.1987 0.2002 0.0786 0.066 Uiso 1 1 calc R
C109 C 0.6994(19) 0.0419(18) 0.2532(13) 0.078(13) Uiso 1 1 d .
H109 H 0.6729 0.0670 0.2394 0.093 Uiso 1 1 calc R
C126 C 0.7589(15) 0.2887(14) 0.2382(11) 0.046(10) Uiso 1 1 d .
N8 N 0.6277(12) 0.1952(11) 0.1996(10) 0.049(8) Uiso 1 1 d .
C42 C 0.6328(18) 0.4198(18) 0.2779(14) 0.080(14) Uiso 1 1 d .
H42 H 0.6597 0.3935 0.2868 0.096 Uiso 1 1 calc R
C124 C 0.7494(15) 0.3678(15) 0.3790(12) 0.060(12) Uiso 1 1 d .
H124 H 0.7270 0.3726 0.3979 0.071 Uiso 1 1 calc R
C161 C 0.3107(13) 0.1092(14) 0.0701(10) 0.035(9) Uiso 1 1 d .
C21 C 0.3478(16) 0.4662(16) 0.1633(12) 0.065(12) Uiso 1 1 d .
H21A H 0.3141 0.4493 0.1453 0.078 Uiso 1 1 calc R
H21B H 0.3359 0.4980 0.1751 0.078 Uiso 1 1 calc R
C60 C 0.4237(15) 0.2537(16) 0.0413(12) 0.064(12) Uiso 1 1 d .
H60 H 0.4245 0.2172 0.0439 0.077 Uiso 1 1 calc R
C125 C 0.7494(15) 0.3204(15) 0.3554(11) 0.051(11) Uiso 1 1 d .
H125 H 0.7271 0.2925 0.3596 0.061 Uiso 1 1 calc R
C171 C 0.4797(15) 0.1220(13) 0.0102(10) 0.045(10) Uiso 1 1 d .
H171 H 0.5185 0.1258 0.0151 0.054 Uiso 1 1 calc R
C72 C 0.5548(15) 0.0653(15) 0.4911(12) 0.057(11) Uiso 1 1 d .
H72 H 0.5312 0.0594 0.5089 0.068 Uiso 1 1 calc R
C168 C 0.3640(16) 0.1138(14) -0.0061(11) 0.057(11) Uiso 1 1 d .
H168 H 0.3249 0.1118 -0.0114 0.069 Uiso 1 1 calc R
C49 C 0.5397(14) 0.3889(14) 0.1095(10) 0.043(10) Uiso 1 1 d .
H49 H 0.5190 0.3586 0.1106 0.052 Uiso 1 1 calc R
C104 C 0.8447(17) 0.2333(17) 0.3036(13) 0.083(14) Uiso 1 1 d .
H10A H 0.8514 0.2224 0.2763 0.099 Uiso 1 1 calc R
H10B H 0.8695 0.2628 0.3144 0.099 Uiso 1 1 calc R
C52 C 0.2168(18) 0.3445(16) 0.0401(14) 0.076(13) Uiso 1 1 d .
H52 H 0.1961 0.3464 0.0110 0.091 Uiso 1 1 calc R
C141 C 0.7754(16) 0.0107(17) 0.4380(13) 0.067(12) Uiso 1 1 d .
H141 H 0.7734 -0.0201 0.4533 0.080 Uiso 1 1 calc R
C154 C 0.5629(14) -0.0112(14) 0.0701(11) 0.050(11) Uiso 1 1 d .
H154 H 0.5403 -0.0338 0.0497 0.060 Uiso 1 1 calc R
C136 C 0.6693(19) 0.2386(17) 0.4417(13) 0.080(14) Uiso 1 1 d .
H136 H 0.6318 0.2376 0.4425 0.096 Uiso 1 1 calc R
C176 C 0.1814(17) -0.0088(16) 0.1533(12) 0.066(12) Uiso 1 1 d .
H176 H 0.1446 -0.0061 0.1555 0.079 Uiso 1 1 calc R
C48 C 0.5753(17) 0.3913(18) 0.0829(13) 0.077(14) Uiso 1 1 d .
H48 H 0.5778 0.3619 0.0662 0.092 Uiso 1 1 calc R
C128 C 0.783(2) 0.3214(18) 0.1709(15) 0.091(15) Uiso 1 1 d .
H128 H 0.8077 0.3270 0.1541 0.109 Uiso 1 1 calc R
C156 C 0.5351(15) -0.0700(16) 0.1932(12) 0.058(11) Uiso 1 1 d .
H156 H 0.5406 -0.0363 0.2049 0.069 Uiso 1 1 calc R
C46 C 0.6034(18) 0.4773(18) 0.1050(13) 0.081(14) Uiso 1 1 d .
H46 H 0.6248 0.5071 0.1036 0.097 Uiso 1 1 calc R
C70 C 0.6343(18) 0.0420(17) 0.4660(13) 0.080(14) Uiso 1 1 d .
H70 H 0.6645 0.0198 0.4664 0.095 Uiso 1 1 calc R
C112 C 0.779(2) -0.034(2) 0.2872(14) 0.090(15) Uiso 1 1 d .
H112 H 0.8061 -0.0599 0.2968 0.109 Uiso 1 1 calc R
C157 C 0.5552(15) -0.1142(15) 0.2205(12) 0.057(11) Uiso 1 1 d .
H157 H 0.5761 -0.1097 0.2493 0.068 Uiso 1 1 calc R
C160 C 0.4962(15) -0.1246(16) 0.1318(13) 0.058(11) Uiso 1 1 d .
H160 H 0.4763 -0.1289 0.1028 0.070 Uiso 1 1 calc R
C165 C 0.2819(15) 0.1930(15) 0.0915(11) 0.055(11) Uiso 1 1 d .
H165 H 0.2913 0.2262 0.1036 0.066 Uiso 1 1 calc R
C29 C 0.2331(19) 0.3580(18) 0.2506(14) 0.084(14) Uiso 1 1 d .
H29 H 0.2028 0.3438 0.2589 0.101 Uiso 1 1 calc R
C151 C 0.6330(14) 0.0555(14) 0.1309(11) 0.047(11) Uiso 1 1 d .
H151 H 0.6564 0.0776 0.1513 0.057 Uiso 1 1 calc R
C36 C 0.4375(18) 0.5513(19) 0.2892(15) 0.086(15) Uiso 1 1 d .
H36 H 0.4345 0.5878 0.2878 0.104 Uiso 1 1 calc R
C138 C 0.7715(17) 0.1054(18) 0.3926(13) 0.075(13) Uiso 1 1 d .
C108 C 0.7529(18) 0.0581(17) 0.2713(13) 0.068(13) Uiso 1 1 d .
C45 C 0.5682(16) 0.4779(17) 0.1333(13) 0.070(13) Uiso 1 1 d .
H45 H 0.5670 0.5073 0.1504 0.084 Uiso 1 1 calc R
C150 C 0.5836(15) 0.0387(14) 0.1360(12) 0.056(11) Uiso 1 1 d .
H150 H 0.5728 0.0505 0.1602 0.067 Uiso 1 1 calc R
C158 C 0.5424(17) -0.1652(18) 0.2028(14) 0.075(13) Uiso 1 1 d .
H158 H 0.5518 -0.1952 0.2200 0.090 Uiso 1 1 calc R
C74 C 0.5368(17) 0.2454(18) 0.4780(14) 0.078(13) Uiso 1 1 d .
H74 H 0.5345 0.2474 0.4485 0.093 Uiso 1 1 calc R
C113 C 0.794(2) 0.0161(19) 0.2901(14) 0.085(15) Uiso 1 1 d .
H113 H 0.8315 0.0251 0.3041 0.102 Uiso 1 1 calc R
C183 C 0.4250(16) -0.1425(18) 0.2447(13) 0.074(13) Uiso 1 1 d .
H183 H 0.4316 -0.1786 0.2465 0.088 Uiso 1 1 calc R
C59 C 0.4405(16) 0.2755(17) 0.0085(12) 0.067(12) Uiso 1 1 d .
H59 H 0.4527 0.2547 -0.0111 0.081 Uiso 1 1 calc R
C57 C 0.4193(18) 0.3626(19) 0.0334(14) 0.091(15) Uiso 1 1 d .
H57 H 0.4173 0.3989 0.0299 0.109 Uiso 1 1 calc R
C103 C 0.8425(15) 0.1330(15) 0.3113(12) 0.067(12) Uiso 1 1 d .
H10C H 0.8463 0.1050 0.3326 0.080 Uiso 1 1 calc R
H10D H 0.8690 0.1254 0.2946 0.080 Uiso 1 1 calc R
C175 C 0.2107(16) 0.0357(17) 0.1437(12) 0.068(13) Uiso 1 1 d .
H175 H 0.1922 0.0678 0.1367 0.081 Uiso 1 1 calc R
C37 C 0.4106(16) 0.5196(18) 0.2504(14) 0.075(13) Uiso 1 1 d .
H37 H 0.3923 0.5353 0.2240 0.089 Uiso 1 1 calc R
C76 C 0.5686(18) 0.2813(19) 0.5497(15) 0.091(15) Uiso 1 1 d .
H76 H 0.5884 0.3070 0.5684 0.109 Uiso 1 1 calc R
C78 C 0.5197(18) 0.1975(19) 0.5379(15) 0.091(15) Uiso 1 1 d .
H78 H 0.5069 0.1678 0.5494 0.110 Uiso 1 1 calc R
C149 C 0.5467(14) 0.0039(14) 0.1069(10) 0.040(10) Uiso 1 1 d .
C137 C 0.6876(15) 0.2103(15) 0.4119(11) 0.054(11) Uiso 1 1 d .
H137 H 0.6617 0.1908 0.3910 0.065 Uiso 1 1 calc R
C55 C 0.2769(16) 0.3374(14) 0.1228(12) 0.057(11) Uiso 1 1 d .
H55 H 0.2964 0.3345 0.1521 0.068 Uiso 1 1 calc R
C130 C 0.6891(18) 0.3292(16) 0.1781(13) 0.073(13) Uiso 1 1 d .
H130 H 0.6515 0.3377 0.1646 0.088 Uiso 1 1 calc R
C140 C 0.8082(18) 0.0509(18) 0.4591(14) 0.078(13) Uiso 1 1 d .
H140 H 0.8330 0.0462 0.4866 0.093 Uiso 1 1 calc R
C132 C 0.7427(16) 0.2102(15) 0.4123(11) 0.053(11) Uiso 1 1 d .
C31 C 0.2689(17) 0.4242(18) 0.2171(13) 0.080(14) Uiso 1 1 d .
H31 H 0.2654 0.4564 0.2028 0.096 Uiso 1 1 calc R
C127 C 0.798(2) 0.2939(18) 0.2158(14) 0.095(15) Uiso 1 1 d .
H127 H 0.8348 0.2810 0.2275 0.114 Uiso 1 1 calc R
C178 C 0.2643(17) -0.0608(17) 0.1584(12) 0.075(13) Uiso 1 1 d .
H178 H 0.2810 -0.0940 0.1621 0.090 Uiso 1 1 calc R
C32 C 0.4136(16) 0.4672(17) 0.2548(13) 0.062(12) Uiso 1 1 d .
C105 C 0.8373(17) 0.1934(18) 0.3756(13) 0.085(14) Uiso 1 1 d .
H10E H 0.8394 0.2306 0.3825 0.102 Uiso 1 1 calc R
H10F H 0.8614 0.1754 0.4006 0.102 Uiso 1 1 calc R
C159 C 0.5155(16) -0.1686(17) 0.1591(13) 0.069(12) Uiso 1 1 d .
H159 H 0.5097 -0.2019 0.1465 0.083 Uiso 1 1 calc R
C182 C 0.4351(17) -0.1122(18) 0.2824(14) 0.079(14) Uiso 1 1 d .
H182 H 0.4509 -0.1281 0.3091 0.095 Uiso 1 1 calc R
C111 C 0.725(2) -0.0456(19) 0.2705(14) 0.089(15) Uiso 1 1 d .
H111 H 0.7146 -0.0809 0.2697 0.107 Uiso 1 1 calc R
C75 C 0.563(2) 0.286(2) 0.5048(16) 0.102(16) Uiso 1 1 d .
H75 H 0.5762 0.3151 0.4936 0.122 Uiso 1 1 calc R
C47 C 0.6077(17) 0.4352(17) 0.0794(13) 0.072(13) Uiso 1 1 d .
H47 H 0.6310 0.4358 0.0609 0.087 Uiso 1 1 calc R
C142 C 0.7446(16) 0.0140(17) 0.3947(13) 0.064(12) Uiso 1 1 d .
H142 H 0.7266 -0.0154 0.3798 0.077 Uiso 1 1 calc R
C30 C 0.2249(17) 0.4022(17) 0.2274(12) 0.070(13) Uiso 1 1 d .
H30 H 0.1892 0.4176 0.2186 0.084 Uiso 1 1 calc R
C11 C 0.4776(15) 0.1121(16) 0.1418(11) 0.049(11) Uiso 1 1 d .
C34 C 0.4687(17) 0.4742(18) 0.3285(14) 0.078(13) Uiso 1 1 d .
H34 H 0.4892 0.4588 0.3545 0.094 Uiso 1 1 calc R
C145 C 0.3344(16) 0.0015(15) 0.0494(13) 0.069(12) Uiso 1 1 d .
H14H H 0.2995 -0.0033 0.0575 0.083 Uiso 1 1 calc R
H14I H 0.3250 0.0045 0.0180 0.083 Uiso 1 1 calc R
C133 C 0.780(2) 0.2386(18) 0.4469(14) 0.091(15) Uiso 1 1 d .
H133 H 0.8191 0.2364 0.4512 0.109 Uiso 1 1 calc R
C71 C 0.6033(18) 0.0323(19) 0.4942(14) 0.087(15) Uiso 1 1 d .
H71 H 0.6130 0.0055 0.5147 0.105 Uiso 1 1 calc R
C96 C 0.3153(17) 0.0760(15) 0.3014(12) 0.064(12) Uiso 1 1 d .
H96 H 0.3523 0.0664 0.3030 0.076 Uiso 1 1 calc R
C33 C 0.4428(17) 0.4432(18) 0.2946(14) 0.079(14) Uiso 1 1 d .
H33 H 0.4440 0.4068 0.2974 0.094 Uiso 1 1 calc R
C129 C 0.728(2) 0.3361(18) 0.1592(15) 0.089(15) Uiso 1 1 d .
H129 H 0.7172 0.3545 0.1331 0.107 Uiso 1 1 calc R
C135 C 0.710(2) 0.2698(19) 0.4715(15) 0.092(15) Uiso 1 1 d .
H135 H 0.6989 0.2921 0.4906 0.111 Uiso 1 1 calc R
C92 C 0.2498(18) 0.1039(16) 0.3367(14) 0.075(13) Uiso 1 1 d .
H92 H 0.2406 0.1115 0.3624 0.090 Uiso 1 1 calc R
C65 C 0.3721(16) 0.1360(17) 0.4729(13) 0.067(12) Uiso 1 1 d .
C180 C 0.4010(14) -0.0367(15) 0.2404(11) 0.053(11) Uiso 1 1 d .
H180 H 0.3921 -0.0011 0.2394 0.063 Uiso 1 1 calc R
C77 C 0.546(2) 0.241(2) 0.5660(17) 0.102(16) Uiso 1 1 d .
H77 H 0.5475 0.2401 0.5953 0.122 Uiso 1 1 calc R
C9 C 0.6525(15) 0.1313(15) 0.3058(11) 0.047(11) Uiso 1 1 d .
C88 C 0.186(2) 0.270(2) 0.3556(16) 0.106(17) Uiso 1 1 d .
H88 H 0.1486 0.2795 0.3443 0.127 Uiso 1 1 calc R
C106 C 0.8634(17) 0.1856(17) 0.3377(13) 0.072(13) Uiso 1 1 d .
C184 C 0.4042(14) -0.1172(15) 0.2029(12) 0.056(11) Uiso 1 1 d .
H184 H 0.3990 -0.1368 0.1776 0.068 Uiso 1 1 calc R
C28 C 0.2842(17) 0.3326(17) 0.2629(12) 0.067(13) Uiso 1 1 d .
H28 H 0.2886 0.3019 0.2793 0.081 Uiso 1 1 calc R
C43 C 0.5915(19) 0.4148(19) 0.2394(15) 0.087(14) Uiso 1 1 d .
H43 H 0.5920 0.3852 0.2224 0.104 Uiso 1 1 calc R
C90 C 0.2693(18) 0.2284(18) 0.3494(14) 0.085(14) Uiso 1 1 d .
H90 H 0.2879 0.2082 0.3333 0.102 Uiso 1 1 calc R
C84 C 0.4050(17) 0.3230(18) 0.3950(14) 0.079(14) Uiso 1 1 d .
H84 H 0.3927 0.3084 0.3673 0.095 Uiso 1 1 calc R
C81 C 0.440(2) 0.365(2) 0.478(2) 0.14(2) Uiso 1 1 d .
H81 H 0.4516 0.3808 0.5048 0.169 Uiso 1 1 calc R
C24 C 0.3875(18) 0.4822(17) 0.1335(13) 0.075(13) Uiso 1 1 d .
C107 C 0.9281(19) 0.1842(18) 0.3542(15) 0.104(16) Uiso 1 1 d .
H10G H 0.9439 0.2050 0.3354 0.157 Uiso 1 1 calc R
H10H H 0.9409 0.1485 0.3543 0.157 Uiso 1 1 calc R
H10I H 0.9398 0.1981 0.3832 0.157 Uiso 1 1 calc R
C110 C 0.682(2) -0.0081(19) 0.2538(14) 0.089(15) Uiso 1 1 d .
H110 H 0.6437 -0.0175 0.2439 0.107 Uiso 1 1 calc R
C131 C 0.7061(17) 0.3078(15) 0.2207(13) 0.068(13) Uiso 1 1 d .
H131 H 0.6802 0.3068 0.2372 0.082 Uiso 1 1 calc R
C82 C 0.444(2) 0.393(3) 0.441(2) 0.14(2) Uiso 1 1 d .
H82 H 0.4596 0.4267 0.4439 0.167 Uiso 1 1 calc R
C87 C 0.215(2) 0.284(2) 0.4003(17) 0.110(17) Uiso 1 1 d .
H87 H 0.1953 0.2996 0.4178 0.132 Uiso 1 1 calc R
C23 C 0.3826(16) 0.4437(14) 0.0952(12) 0.063(12) Uiso 1 1 d .
H23A H 0.4142 0.4497 0.0831 0.076 Uiso 1 1 calc R
H23B H 0.3482 0.4517 0.0726 0.076 Uiso 1 1 calc R
C86 C 0.269(2) 0.273(2) 0.4157(18) 0.125(19) Uiso 1 1 d .
H86 H 0.2890 0.2857 0.4429 0.151 Uiso 1 1 calc R
C63 C 0.3720(19) 0.1965(17) 0.4702(13) 0.086(14) Uiso 1 1 d .
H63A H 0.4046 0.2094 0.4924 0.103 Uiso 1 1 calc R
H63B H 0.3385 0.2092 0.4776 0.103 Uiso 1 1 calc R
N14 N 0.2584(16) 0.1995(13) 0.2002(10) 0.074(11) Uiso 1 1 d .
C44 C 0.5351(14) 0.4333(14) 0.1353(10) 0.041(10) Uiso 1 1 d .
C39 C 0.548(2) 0.499(2) 0.2468(16) 0.109(17) Uiso 1 1 d .
H39 H 0.5219 0.5259 0.2365 0.130 Uiso 1 1 calc R
C89 C 0.211(2) 0.2450(19) 0.3312(17) 0.103(16) Uiso 1 1 d .
H89 H 0.1926 0.2379 0.3023 0.124 Uiso 1 1 calc R
C80 C 0.416(2) 0.309(2) 0.4736(18) 0.116(18) Uiso 1 1 d .
H80 H 0.4127 0.2877 0.4967 0.139 Uiso 1 1 calc R
C94 C 0.2209(19) 0.0853(17) 0.2606(15) 0.088(15) Uiso 1 1 d .
H94 H 0.1926 0.0826 0.2346 0.106 Uiso 1 1 calc R
C83 C 0.426(2) 0.371(2) 0.3988(18) 0.117(18) Uiso 1 1 d .
H83 H 0.4283 0.3899 0.3744 0.140 Uiso 1 1 calc R
C95 C 0.2726(19) 0.0717(17) 0.2606(15) 0.089(15) Uiso 1 1 d .
H95 H 0.2809 0.0599 0.2355 0.107 Uiso 1 1 calc R
C93 C 0.2056(19) 0.1034(17) 0.2963(14) 0.086(14) Uiso 1 1 d .
H93 H 0.1690 0.1145 0.2945 0.103 Uiso 1 1 calc R
C16 C 0.133(3) 0.203(3) 0.181(2) 0.21(3) Uiso 1 1 d .
H16A H 0.1152 0.1907 0.1525 0.321 Uiso 1 1 calc R
H16B H 0.1204 0.2383 0.1846 0.321 Uiso 1 1 calc R
H16C H 0.1227 0.1805 0.2021 0.321 Uiso 1 1 calc R
C18 C 0.576(3) 0.228(3) -0.0138(18) 0.15(3) Uiso 1 1 d .
H18A H 0.5375 0.2161 -0.0262 0.228 Uiso 1 1 calc R
H18B H 0.6014 0.2049 -0.0226 0.228 Uiso 1 1 calc R
H18C H 0.5796 0.2631 -0.0239 0.228 Uiso 1 1 calc R
C17 C 0.593(3) 0.228(2) 0.052(2) 0.15(2) Uiso 1 1 d .
N11 N 0.5019(11) 0.1484(12) 0.1397(8) 0.043(8) Uiso 1 1 d .
C169 C 0.3861(15) 0.1360(13) -0.0362(11) 0.048(11) Uiso 1 1 d .
H169 H 0.3625 0.1478 -0.0625 0.058 Uiso 1 1 calc R
C153 C 0.6117(14) 0.0074(14) 0.0644(11) 0.047(11) Uiso 1 1 d .
H153 H 0.6215 -0.0015 0.0392 0.056 Uiso 1 1 calc R
C152 C 0.6478(16) 0.0394(15) 0.0951(12) 0.061(12) Uiso 1 1 d .
H152 H 0.6823 0.0499 0.0910 0.074 Uiso 1 1 calc R
C102 C 0.4419(18) 0.0152(17) 0.4005(12) 0.075(13) Uiso 1 1 d .
H102 H 0.4681 0.0424 0.4080 0.090 Uiso 1 1 calc R
C123 C 0.7861(15) 0.4066(16) 0.3714(12) 0.058(12) Uiso 1 1 d .
H123 H 0.7892 0.4379 0.3870 0.070 Uiso 1 1 calc R
C101 C 0.466(2) -0.0377(18) 0.3999(14) 0.089(15) Uiso 1 1 d .
H101 H 0.5036 -0.0467 0.4030 0.106 Uiso 1 1 calc R
C64 C 0.3321(18) 0.1092(18) 0.4305(13) 0.090(15) Uiso 1 1 d .
H64A H 0.2981 0.1303 0.4205 0.108 Uiso 1 1 calc R
H64B H 0.3207 0.0749 0.4384 0.108 Uiso 1 1 calc R
C53 C 0.1907(17) 0.3288(16) 0.0642(13) 0.068(12) Uiso 1 1 d .
H53 H 0.1523 0.3214 0.0542 0.081 Uiso 1 1 calc R
C177 C 0.2090(18) -0.0549(18) 0.1592(13) 0.078(14) Uiso 1 1 d .
H177 H 0.1896 -0.0846 0.1641 0.093 Uiso 1 1 calc R
C41 C 0.6346(17) 0.4618(17) 0.3023(14) 0.074(13) Uiso 1 1 d .
H41 H 0.6629 0.4664 0.3281 0.089 Uiso 1 1 calc R
C100 C 0.419(2) -0.071(2) 0.3937(14) 0.100(16) Uiso 1 1 d .
H100 H 0.4282 -0.1067 0.3934 0.120 Uiso 1 1 calc R
C40 C 0.590(2) 0.501(2) 0.2869(17) 0.116(18) Uiso 1 1 d .
H40 H 0.5896 0.5290 0.3050 0.139 Uiso 1 1 calc R
C99 C 0.370(2) -0.062(2) 0.3887(14) 0.097(16) Uiso 1 1 d .
H99 H 0.3469 -0.0912 0.3864 0.116 Uiso 1 1 calc R
C98 C 0.344(2) -0.011(2) 0.3859(15) 0.106(17) Uiso 1 1 d .
H98 H 0.3052 -0.0051 0.3812 0.128 Uiso 1 1 calc R
N16 N 0.5749(18) -0.014(2) 0.3360(14) 0.126(16) Uiso 1 1 d .
N13 N 0.5824(16) 0.3593(17) 0.3739(13) 0.093(13) Uiso 1 1 d .
C13 C 0.606(2) 0.384(2) 0.3974(19) 0.105(18) Uiso 1 1 d .
C15 C 0.213(3) 0.203(2) 0.1914(17) 0.114(19) Uiso 1 1 d .
C19 C 0.591(3) -0.060(3) 0.351(2) 0.15(2) Uiso 1 1 d .
C20 C 0.585(4) -0.124(4) 0.365(3) 0.26(4) Uiso 1 1 d .
H20A H 0.5466 -0.1355 0.3522 0.386 Uiso 1 1 calc R
H20B H 0.5945 -0.1277 0.3956 0.386 Uiso 1 1 calc R
H20C H 0.6100 -0.1454 0.3533 0.386 Uiso 1 1 calc R
C114 C 0.782(2) 0.138(2) 0.2222(17) 0.097(16) Uiso 1 1 d .
C116 C 0.759(2) 0.175(2) 0.1502(18) 0.117(18) Uiso 1 1 d .
H116 H 0.7383 0.2011 0.1329 0.140 Uiso 1 1 calc R
C119 C 0.795(3) 0.098(4) 0.200(3) 0.24(4) Uiso 1 1 d .
H119 H 0.7999 0.0661 0.2151 0.285 Uiso 1 1 calc R
C118 C 0.804(4) 0.094(4) 0.154(3) 0.24(4) Uiso 1 1 d .
H118 H 0.8143 0.0646 0.1408 0.289 Uiso 1 1 calc R
C117 C 0.793(3) 0.143(3) 0.136(2) 0.19(3) Uiso 1 1 d .
H117 H 0.8088 0.1544 0.1147 0.229 Uiso 1 1 calc R
C115 C 0.756(2) 0.166(2) 0.1908(17) 0.097(16) Uiso 1 1 d .
H115 H 0.7274 0.1854 0.1974 0.116 Uiso 1 1 calc R
C14 C 0.637(3) 0.434(3) 0.431(2) 0.23(3) Uiso 1 1 d .
H14J H 0.6089 0.4588 0.4336 0.342 Uiso 1 1 calc R
H14K H 0.6646 0.4507 0.4195 0.342 Uiso 1 1 calc R
H14L H 0.6554 0.4196 0.4594 0.342 Uiso 1 1 calc R

loop_
_atom_site_aniso_label
_atom_site_aniso_U_11
_atom_site_aniso_U_22
_atom_site_aniso_U_33
_atom_site_aniso_U_23
_atom_site_aniso_U_13
_atom_site_aniso_U_12
Re1 0.0496(12) 0.0466(13) 0.0344(11) -0.0004(9) -0.0056(9) 0.0047(9)
Re3 0.0539(12) 0.0471(13) 0.0375(11) -0.0001(9) -0.0045(9) 0.0013(9)
Re4 0.0466(12) 0.0474(13) 0.0309(10) -0.0021(8) -0.0032(8) -0.0004(9)
Re2 0.0681(13) 0.0599(14) 0.0338(11) -0.0023(9) -0.0036(9) -0.0139(10)
Mn1 0.044(4) 0.061(5) 0.036(4) 0.014(3) -0.002(3) 0.004(3)
Mn2 0.077(5) 0.040(4) 0.033(4) -0.007(3) 0.013(3) -0.005(3)
Mn4 0.054(4) 0.067(5) 0.018(3) -0.002(3) -0.017(3) -0.022(3)
P1 0.059(8) 0.046(8) 0.051(7) -0.007(6) -0.013(6) 0.011(6)
P2 0.057(8) 0.052(8) 0.043(7) 0.008(6) -0.015(6) 0.005(6)
P10 0.053(7) 0.037(7) 0.029(6) -0.004(5) -0.002(5) -0.002(6)
P11 0.042(7) 0.052(8) 0.030(6) -0.013(5) 0.002(5) -0.002(6)
P12 0.044(7) 0.050(8) 0.028(6) -0.004(5) -0.004(5) -0.004(6)
P6 0.088(9) 0.085(10) 0.031(7) -0.002(6) 0.006(6) -0.031(8)
P4 0.077(9) 0.069(9) 0.030(7) -0.012(6) -0.002(6) -0.016(7)
P8 0.048(7) 0.054(9) 0.055(7) 0.005(6) 0.000(6) 0.000(6)
P5 0.060(8) 0.061(9) 0.059(8) -0.014(7) 0.003(6) -0.013(7)
P9 0.035(7) 0.056(8) 0.064(8) 0.003(6) -0.005(6) 0.001(6)
P7 0.073(9) 0.062(9) 0.073(8) 0.007(7) 0.024(7) 0.015(7)
P3 0.065(8) 0.061(9) 0.037(7) -0.002(6) -0.007(6) 0.011(6)
Mn3 0.040(4) 0.050(4) 0.049(4) -0.020(3) -0.005(3) 0.008(3)

loop_
_atom_type_symbol
_atom_type_description
_atom_type_scat_dispersion_real
_atom_type_scat_dispersion_imag
_atom_type_scat_source
C C 0.0033 0.0016 'International Tables Vol C Tables 4.2.6.8 and 6.1.1.4'
H H 0.0000 0.0000 'International Tables Vol C Tables 4.2.6.8 and 6.1.1.4'
N N 0.0061 0.0033 'International Tables Vol C Tables 4.2.6.8 and 6.1.1.4'
P P 0.1023 0.0942 'International Tables Vol C Tables 4.2.6.8 and 6.1.1.4'
Cl Cl 0.1484 0.1585 'International Tables Vol C Tables 4.2.6.8 and 6.1.1.4'
Mn Mn 0.3368 0.7283 'International Tables Vol C Tables 4.2.6.8 and 6.1.1.4'
Re Re -1.0185 7.2310 'International Tables Vol C Tables 4.2.6.8 and 6.1.1.4'

loop_
_geom_angle_atom_site_label_1
_geom_angle_atom_site_label_2
_geom_angle_atom_site_label_3
_geom_angle
C2 Re1 C1 88.6(12)
C2 Re1 C3 85.8(12)
C1 Re1 C3 86.9(12)
C2 Re1 P3 90.1(9)
C1 Re1 P3 178.1(9)
C3 Re1 P3 94.4(8)
C2 Re1 P1 96.2(9)
C1 Re1 P1 90.1(9)
C3 Re1 P1 176.4(8)
P3 Re1 P1 88.6(3)
C2 Re1 P2 177.4(8)
C1 Re1 P2 93.6(9)
C3 Re1 P2 93.0(8)
P3 Re1 P2 87.7(4)
P1 Re1 P2 85.1(4)
C7 Re3 C9 86.5(14)
C7 Re3 C8 84.7(12)
C9 Re3 C8 85.4(13)
C7 Re3 P9 97.0(10)
C9 Re3 P9 90.4(10)
C8 Re3 P9 175.3(9)
C7 Re3 P8 89.3(10)
C9 Re3 P8 174.8(10)
C8 Re3 P8 97.4(9)
P9 Re3 P8 87.0(4)
C7 Re3 P7 174.2(10)
C9 Re3 P7 98.2(10)
C8 Re3 P7 92.4(9)
P9 Re3 P7 86.3(4)
P8 Re3 P7 86.1(4)
C11 Re4 C10 86.5(13)
C11 Re4 C12 84.4(13)
C10 Re4 C12 83.0(12)
C11 Re4 P12 178.0(10)
C10 Re4 P12 93.4(9)
C12 Re4 P12 97.6(9)
C11 Re4 P11 90.1(10)
C10 Re4 P11 95.2(9)
C12 Re4 P11 174.4(9)
P12 Re4 P11 87.8(3)
C11 Re4 P10 95.9(10)
C10 Re4 P10 175.5(9)
C12 Re4 P10 93.5(8)
P12 Re4 P10 84.3(3)
P11 Re4 P10 88.5(3)
C6 Re2 C5 84.3(13)
C6 Re2 C4 85.2(12)
C5 Re2 C4 84.9(13)
C6 Re2 P6 90.2(10)
C5 Re2 P6 92.3(10)
C4 Re2 P6 174.9(8)
C6 Re2 P4 95.9(10)
C5 Re2 P4 178.9(10)
C4 Re2 P4 94.1(9)
P6 Re2 P4 88.7(4)
C6 Re2 P5 177.6(10)
C5 Re2 P5 95.7(10)
C4 Re2 P5 97.2(9)
P6 Re2 P5 87.3(4)
P4 Re2 P5 84.2(4)
N13 Mn1 N4 110.1(15)
N13 Mn1 N7 118.0(15)
N4 Mn1 N7 109.3(12)
N13 Mn1 N46 110.6(16)
N4 Mn1 N46 105.6(11)
N7 Mn1 N46 102.3(11)
N14 Mn2 N5 109.7(14)
N14 Mn2 N10 114.8(14)
N5 Mn2 N10 110.4(12)
N14 Mn2 N2 110.3(14)
N5 Mn2 N2 105.9(11)
N10 Mn2 N2 105.3(10)
N16 Mn4 N12 110.4(16)
N16 Mn4 N9 114.5(15)
N12 Mn4 N9 105.0(11)
N16 Mn4 N6 114.9(15)
N12 Mn4 N6 105.9(11)
N9 Mn4 N6 105.3(11)
C21 P1 C32 105(2)
C21 P1 C26 105.5(17)
C32 P1 C26 98.0(16)
C21 P1 Re1 109.6(13)
C32 P1 Re1 119.3(13)
C26 P1 Re1 117.5(13)
C44 P2 C38 101.5(17)
C44 P2 C22 103.4(16)
C38 P2 C22 108.2(19)
C44 P2 Re1 121.2(13)
C38 P2 Re1 112.6(14)
C22 P2 Re1 109.1(12)
C149 P10 C155 98.1(16)
C149 P10 C144 105.2(16)
C155 P10 C144 104.3(18)
C149 P10 Re4 119.5(12)
C155 P10 Re4 119.7(11)
C144 P10 Re4 108.3(12)
C167 P11 C161 98.9(15)
C167 P11 C145 105.9(17)
C161 P11 C145 104.3(17)
C167 P11 Re4 119.2(12)
C161 P11 Re4 115.2(11)
C145 P11 Re4 111.5(13)
C179 P12 C173 98.8(15)
C179 P12 C146 104.4(17)
C173 P12 C146 104.0(16)
C179 P12 Re4 115.0(12)
C173 P12 Re4 122.4(13)
C146 P12 Re4 110.2(11)
C64 P6 C91 105(2)
C64 P6 C97 104(2)
C91 P6 C97 99.4(19)
C64 P6 Re2 112.4(15)
C91 P6 Re2 114.5(14)
C97 P6 Re2 120.1(14)
C73 P4 C67 99.9(17)
C73 P4 C62 105.6(18)
C67 P4 C62 106.1(17)
C73 P4 Re2 120.7(15)
C67 P4 Re2 116.4(11)
C62 P4 Re2 106.9(13)
C104 P8 C120 102.8(19)
C104 P8 C126 106.0(18)
C120 P8 C126 99.5(17)
C104 P8 Re3 112.1(15)
C120 P8 Re3 120.1(12)
C126 P8 Re3 114.7(12)
C79 P5 C63 107(2)
C79 P5 C85 98(2)
C63 P5 C85 102.9(19)
C79 P5 Re2 114.9(14)
C63 P5 Re2 109.7(14)
C85 P5 Re2 122.7(14)
C105 P9 C138 106(2)
C105 P9 C132 106.1(18)
C138 P9 C132 101.9(17)
C105 P9 Re3 109.9(14)
C138 P9 Re3 117.7(14)
C132 P9 Re3 114.4(12)
C103 P7 C114 106(2)
C103 P7 C108 109(2)
C114 P7 C108 100(2)
C103 P7 Re3 110.6(13)
C114 P7 Re3 116.1(19)
C108 P7 Re3 114.7(13)
C56 P3 C23 105.1(16)
C56 P3 C50 99.5(16)
C23 P3 C50 103.1(18)
C56 P3 Re1 116.6(12)
C23 P3 Re1 110.3(12)
C50 P3 Re1 120.3(13)
N5 C5 Re2 175(3)
N3 C3 Re1 177(3)
N8 C8 Re3 179(3)
N12 C12 Re4 178(3)
C9 N9 Mn4 170(3)
N7 C7 Re3 173(3)
N6 C6 Re2 179(3)
C5 N5 Mn2 163(3)
C7 N7 Mn1 173(3)
N4 C4 Re2 174(3)
C2 N2 Mn2 164(3)
C4 N4 Mn1 170(3)
N10 C10 Re4 178(3)
N46 C1 Re1 174(3)
N2 C2 Re1 175(3)
C6 N6 Mn4 170(3)
C174 C173 C178 118(3)
C174 C173 P12 122(3)
C178 C173 P12 120(3)
C1 N46 Mn1 170(3)
C144 C147 C146 115(3)
C144 C147 C148 108(3)
C146 C147 C148 107(3)
C144 C147 C145 113(3)
C146 C147 C145 110(3)
C148 C147 C145 103(3)
C10 N10 Mn2 161(3)
C84 C79 C80 127(5)
C84 C79 P5 116(4)
C80 C79 P5 116(4)
C184 C179 C180 117(3)
C184 C179 P12 127(3)
C180 C179 P12 116(3)
C43 C38 C39 122(5)
C43 C38 P2 116(4)
C39 C38 P2 122(4)
C147 C146 P12 117(2)
C68 C67 C72 119(3)
C68 C67 P4 120(3)
C72 C67 P4 120(3)
C92 C91 C96 119(4)
C92 C91 P6 125(3)
C96 C91 P6 115(3)
C74 C73 C78 119(4)
C74 C73 P4 119(3)
C78 C73 P4 122(3)
C160 C155 C156 121(4)
C160 C155 P10 123(3)
C156 C155 P10 116(3)
C65 C62 P4 115(3)
C24 C22 P2 118(3)
C147 C144 P10 115(2)
C86 C85 C90 121(4)
C86 C85 P5 119(4)
C90 C85 P5 121(3)
C102 C97 C98 120(4)
C102 C97 P6 124(3)
C98 C97 P6 115(3)
N15 Mn3 N3 110.5(12)
N15 Mn3 N8 115.8(12)
N3 Mn3 N8 105.8(11)
N15 Mn3 N11 112.0(12)
N3 Mn3 N11 105.0(10)
N8 Mn3 N11 107.1(11)
C167 C172 C171 123(3)
C68 C69 C70 118(3)
C12 N12 Mn4 166(3)
C17 N15 Mn3 175(4)
C173 C174 C175 121(3)
C172 C167 C168 116(3)
C172 C167 P11 123(3)
C168 C167 P11 121(3)
C69 C68 C67 123(4)
C3 N3 Mn3 167(3)
C61 C56 C57 122(3)
C61 C56 P3 115(2)
C57 C56 P3 122(3)
C55 C50 C51 122(4)
C55 C50 P3 123(3)
C51 C50 P3 116(3)
C27 C26 C31 122(4)
C27 C26 P1 119(3)
C31 C26 P1 119(3)
C163 C162 C161 120(4)
C123 C122 C121 123(4)
C169 C170 C171 124(3)
C55 C54 C53 119(4)
C140 C139 C138 123(4)
C59 C58 C57 124(4)
C26 C27 C28 120(4)
C164 C163 C162 120(4)
C56 C61 C60 118(3)
C135 C134 C133 125(5)
C36 C35 C34 120(5)
C182 C181 C180 118(4)
C161 C166 C165 124(4)
C142 C143 C138 125(4)
C120 C121 C122 115(3)
C125 C120 C121 122(4)
C125 C120 P8 122(3)
C121 C120 P8 116(3)
C50 C51 C52 111(3)
C163 C164 C165 122(4)
C110 C109 C108 124(5)
C131 C126 C127 119(4)
C131 C126 P8 118(3)
C127 C126 P8 123(3)
C8 N8 Mn3 166(3)
C41 C42 C43 120(5)
C123 C124 C125 114(3)
C166 C161 C162 117(3)
C166 C161 P11 118(3)
C162 C161 P11 125(3)
C24 C21 P1 114(3)
C59 C60 C61 123(4)
C120 C125 C124 122(4)
C172 C171 C170 116(3)
C67 C72 C71 119(4)
C169 C168 C167 121(3)
C48 C49 C44 119(4)
C106 C104 P8 118(3)
C53 C52 C51 131(5)
C140 C141 C142 122(4)
C153 C154 C149 119(3)
C137 C136 C135 117(4)
C177 C176 C175 117(4)
C49 C48 C47 124(4)
C129 C128 C127 111(4)
C155 C156 C157 121(4)
C47 C46 C45 124(4)
C71 C70 C69 123(4)
C113 C112 C111 119(5)
C158 C157 C156 118(4)
C155 C160 C159 118(4)
C164 C165 C166 117(4)
C30 C29 C28 123(4)
C150 C151 C152 118(4)
C35 C36 C37 121(5)
C143 C138 C139 112(4)
C143 C138 P9 129(3)
C139 C138 P9 118(3)
C109 C108 C113 116(4)
C109 C108 P7 123(4)
C113 C108 P7 121(3)
C44 C45 C46 119(4)
C151 C150 C149 124(3)
C159 C158 C157 117(4)
C75 C74 C73 123(4)
C112 C113 C108 121(5)
C182 C183 C184 119(4)
C58 C59 C60 118(4)
C56 C57 C58 115(4)
C106 C103 P7 122(3)
C174 C175 C176 119(4)
C32 C37 C36 117(4)
C77 C76 C75 121(5)
C73 C78 C77 118(4)
C154 C149 C150 117(3)
C154 C149 P10 125(3)
C150 C149 P10 119(2)
C132 C137 C136 121(4)
C50 C55 C54 120(4)
C129 C130 C131 116(4)
C139 C140 C141 118(5)
C137 C132 C133 116(4)
C137 C132 P9 120(3)
C133 C132 P9 124(3)
C30 C31 C26 118(4)
C126 C127 C128 120(4)
C177 C178 C173 120(4)
C37 C32 C33 121(4)
C37 C32 P1 121(3)
C33 C32 P1 118(3)
C106 C105 P9 120(3)
C158 C159 C160 124(4)
C181 C182 C183 122(4)
C112 C111 C110 124(5)
C74 C75 C76 118(5)
C46 C47 C48 116(4)
C143 C142 C141 118(4)
C29 C30 C31 119(4)
N11 C11 Re4 176(3)
C33 C34 C35 121(4)
C147 C145 P11 112(2)
C134 C133 C132 119(4)
C70 C71 C72 117(4)
C91 C96 C95 121(4)
C34 C33 C32 119(4)
C130 C129 C128 131(5)
C134 C135 C136 121(5)
C91 C92 C93 122(4)
C62 C65 C66 107(3)
C62 C65 C63 112(3)
C66 C65 C63 108(3)
C62 C65 C64 110(3)
C66 C65 C64 107(3)
C63 C65 C64 113(3)
C181 C180 C179 123(4)
C76 C77 C78 120(5)
N9 C9 Re3 174(3)
C89 C88 C87 122(5)
C105 C106 C107 111(4)
C105 C106 C103 113(3)
C107 C106 C103 108(3)
C105 C106 C104 110(3)
C107 C106 C104 109(3)
C103 C106 C104 106(3)
C179 C184 C183 120(4)
C27 C28 C29 118(4)
C42 C43 C38 123(5)
C85 C90 C89 118(4)
C83 C84 C79 123(5)
C82 C81 C80 121(6)
C22 C24 C23 112(3)
C22 C24 C21 114(3)
C23 C24 C21 113(3)
C22 C24 C25 107(3)
C23 C24 C25 103(3)
C21 C24 C25 107(3)
C109 C110 C111 115(5)
C126 C131 C130 122(4)
C81 C82 C83 121(6)
C86 C87 C88 119(5)
C24 C23 P3 114(3)
C87 C86 C85 121(6)
C65 C63 P5 118(3)
C15 N14 Mn2 177(4)
C45 C44 C49 118(3)
C45 C44 P2 117(3)
C49 C44 P2 124(3)
C38 C39 C40 111(5)
C88 C89 C90 119(5)
C79 C80 C81 109(5)
C95 C94 C93 125(5)
C84 C83 C82 118(5)
C94 C95 C96 116(4)
C94 C93 C92 116(4)
N15 C17 C18 156(5)
C11 N11 Mn3 169(3)
C170 C169 C168 120(4)
C154 C153 C152 122(3)
C151 C152 C153 120(4)
C97 C102 C101 129(4)
C122 C123 C124 124(4)
C100 C101 C102 104(4)
C65 C64 P6 115(3)
C52 C53 C54 117(4)
C176 C177 C178 124(4)
C42 C41 C40 117(5)
C99 C100 C101 131(6)
C39 C40 C41 126(5)
C100 C99 C98 127(6)
C99 C98 C97 107(4)
C19 N16 Mn4 175(5)
C13 N13 Mn1 164(5)
N13 C13 C14 170(7)
N14 C15 C16 174(6)
N16 C19 C20 157(7)
C115 C114 C119 99(6)
C115 C114 P7 133(5)
C119 C114 P7 120(6)
C117 C116 C115 116(6)
C114 C119 C118 132(9)
C114 C119 C115 39(4)
C118 C119 C115 96(7)
C117 C118 C119 106(9)
C116 C117 C118 119(8)
C114 C115 C116 136(6)
C114 C115 C119 42(4)
C116 C115 C119 98(5)

loop_
_geom_bond_atom_site_label_1
_geom_bond_atom_site_label_2
_geom_bond_distance
Re1 C2 2.06(4)
Re1 C1 2.07(4)
Re1 C3 2.08(3)
Re1 P3 2.416(10)
Re1 P1 2.418(10)
Re1 P2 2.426(11)
Re3 C7 2.03(4)
Re3 C9 2.04(4)
Re3 C8 2.08(3)
Re3 P9 2.414(10)
Re3 P8 2.423(11)
Re3 P7 2.423(11)
Re4 C11 2.05(4)
Re4 C10 2.08(3)
Re4 C12 2.10(3)
Re4 P12 2.422(10)
Re4 P11 2.428(9)
Re4 P10 2.428(10)
Re2 C6 2.02(4)
Re2 C5 2.04(4)
Re2 C4 2.16(4)
Re2 P6 2.412(11)
Re2 P4 2.424(10)
Re2 P5 2.430(11)
Mn1 N13 1.64(5)
Mn1 N4 2.03(3)
Mn1 N7 2.04(3)
Mn1 N46 2.06(3)
Mn2 N14 1.69(4)
Mn2 N5 2.04(3)
Mn2 N10 2.07(3)
Mn2 N2 2.11(3)
Mn4 N16 1.91(5)
Mn4 N12 2.03(3)
Mn4 N9 2.09(3)
Mn4 N6 2.11(3)
P1 C21 1.80(4)
P1 C32 1.88(4)
P1 C26 1.89(4)
P2 C44 1.80(3)
P2 C38 1.84(4)
P2 C22 1.84(4)
P10 C149 1.81(3)
P10 C155 1.85(4)
P10 C144 1.86(4)
P11 C167 1.82(3)
P11 C161 1.82(3)
P11 C145 1.86(4)
P12 C179 1.79(4)
P12 C173 1.81(3)
P12 C146 1.85(3)
P6 C64 1.80(4)
P6 C91 1.82(4)
P6 C97 1.92(4)
P4 C73 1.82(4)
P4 C67 1.85(4)
P4 C62 1.91(4)
P8 C104 1.77(4)
P8 C120 1.84(4)
P8 C126 1.86(4)
P5 C79 1.83(5)
P5 C63 1.85(4)
P5 C85 1.88(4)
P9 C105 1.79(4)
P9 C138 1.84(4)
P9 C132 1.85(4)
P7 C103 1.77(4)
P7 C114 1.78(5)
P7 C108 1.84(4)
P3 C56 1.86(3)
P3 C23 1.86(4)
P3 C50 1.89(4)
C5 N5 1.20(4)
C3 N3 1.12(3)
C8 N8 1.13(3)
C12 N12 1.12(3)
N9 C9 1.14(4)
C7 N7 1.21(4)
C6 N6 1.17(3)
C4 N4 1.09(3)
N2 C2 1.12(3)
C10 N10 1.13(3)
C1 N46 1.14(4)
C173 C174 1.39(4)
C173 C178 1.39(5)
C147 C144 1.51(4)
C147 C146 1.55(4)
C147 C148 1.56(5)
C147 C145 1.61(5)
C79 C84 1.37(5)
C79 C80 1.40(6)
C179 C184 1.37(4)
C179 C180 1.42(4)
C38 C43 1.38(5)
C38 C39 1.41(6)
C67 C68 1.39(4)
C67 C72 1.41(4)
C91 C92 1.31(5)
C91 C96 1.37(5)
C73 C74 1.39(5)
C73 C78 1.41(5)
C155 C160 1.35(4)
C155 C156 1.39(5)
C62 C65 1.54(5)
C22 C24 1.49(5)
C85 C86 1.35(6)
C85 C90 1.41(5)
C97 C102 1.31(5)
C97 C98 1.49(6)
Mn3 N15 2.05(4)
Mn3 N3 2.05(3)
Mn3 N8 2.07(3)
Mn3 N11 2.13(3)
C172 C167 1.35(4)
C172 C171 1.39(4)
C69 C68 1.30(4)
C69 C70 1.42(5)
N15 C17 1.24(6)
C174 C175 1.40(4)
C167 C168 1.45(4)
C56 C61 1.37(4)
C56 C57 1.40(5)
C50 C55 1.36(4)
C50 C51 1.43(5)
C26 C27 1.31(5)
C26 C31 1.40(5)
C162 C163 1.37(4)
C162 C161 1.38(4)
C122 C123 1.27(4)
C122 C121 1.45(5)
C170 C169 1.30(4)
C170 C171 1.42(4)
C54 C55 1.39(5)
C54 C53 1.42(5)
C139 C140 1.34(5)
C139 C138 1.49(5)
C58 C59 1.35(5)
C58 C57 1.43(5)
C27 C28 1.33(4)
C163 C164 1.33(4)
C61 C60 1.39(4)
C66 C65 1.54(5)
C25 C24 1.61(5)
C134 C135 1.19(5)
C134 C133 1.31(5)
C35 C36 1.30(5)
C35 C34 1.39(5)
C181 C182 1.36(5)
C181 C180 1.40(5)
C166 C161 1.36(4)
C166 C165 1.37(4)
C143 C142 1.34(4)
C143 C138 1.38(5)
C121 C120 1.38(4)
C120 C125 1.35(4)
C51 C52 1.45(5)
C164 C165 1.36(4)
C109 C110 1.35(5)
C109 C108 1.35(5)
C126 C131 1.35(5)
C126 C127 1.36(5)
C42 C41 1.31(5)
C42 C43 1.37(5)
C124 C123 1.40(5)
C124 C125 1.42(5)
C21 C24 1.59(5)
C60 C59 1.35(4)
C72 C71 1.44(5)
C168 C169 1.35(4)
C49 C48 1.38(4)
C49 C44 1.42(4)
C104 C106 1.61(5)
C52 C53 1.20(4)
C141 C140 1.36(5)
C141 C142 1.39(5)
C154 C153 1.34(4)
C154 C149 1.39(4)
C136 C137 1.37(5)
C136 C135 1.42(5)
C176 C177 1.34(5)
C176 C175 1.42(5)
C48 C47 1.39(5)
C128 C129 1.34(5)
C128 C127 1.55(6)
C156 C157 1.43(5)
C46 C47 1.37(5)
C46 C45 1.41(5)
C70 C71 1.35(5)
C112 C113 1.31(5)
C112 C111 1.33(5)
C157 C158 1.41(5)
C160 C159 1.42(5)
C29 C30 1.33(5)
C29 C28 1.37(5)
C151 C150 1.34(4)
C151 C152 1.36(4)
C36 C37 1.47(5)
C108 C113 1.48(5)
C45 C44 1.41(5)
C150 C149 1.42(4)
C158 C159 1.37(5)
C74 C75 1.37(6)
C183 C182 1.39(5)
C183 C184 1.44(5)
C103 C106 1.59(5)
C37 C32 1.34(5)
C76 C77 1.34(5)
C76 C75 1.40(5)
C78 C77 1.45(6)
C137 C132 1.35(4)
C130 C129 1.28(5)
C130 C131 1.42(5)
C132 C133 1.43(5)
C31 C30 1.34(5)
C178 C177 1.38(5)
C32 C33 1.42(5)
C105 C106 1.53(5)
C111 C110 1.42(5)
C11 N11 1.11(4)
C34 C33 1.35(5)
C96 C95 1.44(5)
C92 C93 1.44(5)
C65 C63 1.54(5)
C65 C64 1.59(5)
C88 C89 1.29(5)
C88 C87 1.45(6)
C106 C107 1.53(5)
C90 C89 1.45(6)
C84 C83 1.32(6)
C81 C82 1.41(7)
C81 C80 1.54(7)
C24 C23 1.54(5)
C82 C83 1.40(6)
C87 C86 1.32(6)
N14 C15 1.08(5)
C39 C40 1.41(6)
C94 C95 1.32(5)
C94 C93 1.37(5)
C16 C15 1.60(8)
C18 C17 1.64(8)
C153 C152 1.39(4)
C102 C101 1.47(5)
C101 C100 1.40(6)
C41 C40 1.45(6)
C100 C99 1.19(5)
C99 C98 1.44(6)
N16 C19 1.28(7)
N13 C13 1.02(6)
C13 C14 1.70(8)
C19 C20 1.61(9)
C114 C115 1.25(6)
C114 C119 1.32(9)
C116 C117 1.31(8)
C116 C115 1.34(6)
C119 C118 1.56(10)
C119 C115 1.66(10)
C118 C117 1.36(10)
